data_1566560
loop_
_publ_author_name
'Ghallab, Rochdi'
'Bougueria, Hassiba'
'Merazig, Hocine'

_publ_section_title
;
 4-Amidinopyridinium hexachloridostannate(IV) dihydrate
;
_journal_coeditor_code HB4399
_journal_issue 3
_journal_name_full IUCrData
_journal_page_first x220195
_journal_paper_doi 10.1107/S241431462200195X
_journal_volume 7
_journal_year 2022
_chemical_formula_iupac '(C6 H9 N3) [Sn Cl6], 2H2 O'
_chemical_formula_moiety 'C6 H9 N3 2+, Cl6 Sn 2-, 2(H2 O)'
_chemical_formula_sum 'C6 H13 Cl6 N3 O2 Sn'
_chemical_formula_weight 490.58
_chemical_name_common
;
4-Amidinopyridinium hexachloridostannate(IV) dihydrate
;
_chemical_name_systematic
;
4-[Amino(iminiumyl)methyl]pyridin-1-ium hexachloridostannate(IV) dihydrate
;
_space_group_crystal_system triclinic
_space_group_IT_number 2
_space_group_name_Hall '-P 1'
_space_group_name_H-M_alt 'P -1'
_atom_sites_solution_hydrogens mixed
_atom_sites_solution_primary iterative
_audit_creation_method
;
Olex2 1.2
(compiled 2018.05.29 svn.r3508 for OlexSys, GUI svn.r5506)
;
_cell_angle_alpha 105.726(7)
_cell_angle_beta 97.426(9)
_cell_angle_gamma 112.383(7)
_cell_formula_units_Z 1
_cell_length_a 7.4224(13)
_cell_length_b 7.4518(11)
_cell_length_c 8.4986(16)
_cell_measurement_reflns_used 1889
_cell_measurement_temperature 296(2)
_cell_measurement_theta_max 30.5
_cell_measurement_theta_min 5.0
_cell_volume 403.85(13)
_computing_cell_refinement
;
APEX2 (Bruker, 2016)
;
_computing_data_collection
;
SAINT (Bruker, 2016)
;
_computing_data_reduction
;
SAINT (Bruker, 2016)
;
_computing_molecular_graphics
;
<i>OLEX2</i> (Dolomanov <i>et al.</i>,  2009)
;
_computing_publication_material
;
<i>OLEX2</i> (Dolomanov <i>et al.</i>,  2009)
;
_computing_structure_refinement
;
ShelXL (Sheldrick, 2015)
;
_computing_structure_solution
;
<i>olex2.solve</i> (Bourhis <i>et al.</i>,  2015)
;
_diffrn_ambient_temperature 296.15
_diffrn_measured_fraction_theta_full 0.984
_diffrn_measured_fraction_theta_max 0.988
_diffrn_measurement_device_type 'Bruker APEXII CCD'
_diffrn_measurement_method '\f and \w scans'
_diffrn_radiation_type MoK\a
_diffrn_radiation_wavelength 0.71073
_diffrn_reflns_av_R_equivalents 0.0276
_diffrn_reflns_av_unetI/netI 0.0420
_diffrn_reflns_limit_h_max 10
_diffrn_reflns_limit_h_min -10
_diffrn_reflns_limit_k_max 10
_diffrn_reflns_limit_k_min -10
_diffrn_reflns_limit_l_max 12
_diffrn_reflns_limit_l_min -12
_diffrn_reflns_number 10469
_diffrn_reflns_theta_full 25.242
_diffrn_reflns_theta_max 30.507
_diffrn_reflns_theta_min 4.973
_exptl_absorpt_coefficient_mu 2.570
_exptl_absorpt_correction_T_max 0.754
_exptl_absorpt_correction_T_min 0.676
_exptl_absorpt_correction_type multi-scan
_exptl_absorpt_process_details
;
(SADABS; Bruker, 2016)
;
_exptl_crystal_colour colourless
_exptl_crystal_density_diffrn 2.017
_exptl_crystal_description block
_exptl_crystal_F_000 238
_exptl_crystal_size_max 0.17
_exptl_crystal_size_mid 0.13
_exptl_crystal_size_min 0.11
_refine_diff_density_max 1.215
_refine_diff_density_min -1.352
_refine_ls_extinction_method none
_refine_ls_goodness_of_fit_ref 1.149
_refine_ls_hydrogen_treatment constr
_refine_ls_matrix_type full
_refine_ls_number_parameters 154
_refine_ls_number_reflns 2442
_refine_ls_number_restraints 53
_refine_ls_restrained_S_all 1.142
_refine_ls_R_factor_all 0.0753
_refine_ls_R_factor_gt 0.0458
_refine_ls_shift/su_max 0.000
_refine_ls_shift/su_mean 0.000
_refine_ls_structure_factor_coef Fsqd
_refine_ls_weighting_details 'w=1/[\s^2^(Fo^2^)+(0.0167P)^2^+0.8036P] where P=(Fo^2^+2Fc^2^)/3'
_refine_ls_weighting_scheme calc
_refine_ls_wR_factor_gt 0.0779
_refine_ls_wR_factor_ref 0.0852
_reflns_number_gt 1889
_reflns_number_total 2442
_reflns_threshold_expression 'I > 2\s(I)'
_cod_data_source_file hb4399sup1.cif
_cod_data_source_block I
_cod_original_cell_volume 403.85(12)
_cod_database_code 1566560
_shelx_space_group_comment
;
The symmetry employed for this shelxl refinement is uniquely defined
by the following loop, which should always be used as a source of
symmetry information in preference to the above space-group names.
They are only intended as comments.
;

loop_
_space_group_symop_operation_xyz
'x, y, z'
'-x, -y, -z'

loop_
_atom_site_type_symbol
_atom_site_label
_atom_site_fract_x
_atom_site_fract_y
_atom_site_fract_z
_atom_site_U_iso_or_equiv
_atom_site_adp_type
_atom_site_calc_flag
_atom_site_occupancy
_atom_site_disorder_assembly
_atom_site_disorder_group
Sn Sn1 0.000000 0.500000 0.500000 0.04673(15) Uani d 1 . .
Cl Cl2 -0.0563(2) 0.39683(16) 0.19228(11) 0.0675(4) Uani d 1 . .
Cl Cl1B 0.2964(10) 0.7987(8) 0.5355(8) 0.0640(13) Uani d 0.5 A 1
Cl Cl3B 0.2133(9) 0.3209(8) 0.5250(8) 0.0607(14) Uani d 0.33 A 1
Cl Cl1A 0.3472(10) 0.7539(8) 0.5316(7) 0.0612(12) Uani d 0.5 A 2
Cl Cl3A 0.1294(5) 0.2493(4) 0.4986(4) 0.0711(9) Uani d 0.67 A 2
C C3 0.470(3) 1.475(3) 0.998(2) 0.039(3) Uani d 0.5 B -1
C C4 0.5060(13) 1.6621(11) 1.1133(9) 0.0462(19) Uani d 0.5 B -1
H H4 0.465642 1.667299 1.212925 0.055 Uiso calc 0.5 B -1
C C5 0.5998(16) 1.8390(14) 1.0820(13) 0.062(2) Uani d 0.5 B -1
H H5 0.618436 1.965008 1.157590 0.074 Uiso calc 0.5 B -1
N N1 0.666(2) 1.8325(16) 0.9421(16) 0.081(3) Uani d 0.5 B -1
H H1 0.734961 1.946420 0.927815 0.097 Uiso calc 0.5 B -1
C C1 0.625(3) 1.6494(18) 0.8222(18) 0.088(5) Uani d 0.5 B -1
H H1A 0.661958 1.646634 0.721374 0.105 Uiso calc 0.5 B -1
C C2 0.5291(16) 1.4684(15) 0.8517(10) 0.059(2) Uani d 0.5 B -1
H H2 0.504299 1.342167 0.772395 0.071 Uiso calc 0.5 B -1
C C6 0.3621(14) 1.2750(14) 1.0199(13) 0.053(2) Uani d 0.5 B -1
N N2 0.227(2) 1.1247(14) 0.8868(15) 0.099(4) Uani d 0.5 B -1
H H2A 0.153059 1.008127 0.895028 0.119 Uiso calc 0.5 B -1
H H2B 0.211066 1.142421 0.790976 0.119 Uiso calc 0.5 B -1
N N3 0.397(2) 1.2666(18) 1.1621(18) 0.089(5) Uani d 0.5 B -1
H H3A 0.329233 1.154902 1.180199 0.106 Uiso calc 0.5 B -1
H H3B 0.488756 1.372373 1.243683 0.106 Uiso calc 0.5 B -1
O O1WA 0.0858(13) 1.8847(11) 1.1795(10) 0.069(2) Uani d 0.5 C 1
H H1WA 0.119362 1.785736 1.167388 0.103 Uiso d 0.5 C 1
H H1WB 0.101422 1.945036 1.284078 0.103 Uiso d 0.5 C 1
O O1WB 0.2372(18) 1.8798(12) 1.1997(9) 0.091(3) Uani d 0.5 D 2
H H1WC 0.297336 1.913349 1.302646 0.137 Uiso d 0.5 D 2
H H1WD 0.110355 1.828348 1.187657 0.137 Uiso d 0.5 D 2

loop_
_atom_site_aniso_label
_atom_site_aniso_U_11
_atom_site_aniso_U_22
_atom_site_aniso_U_33
_atom_site_aniso_U_12
_atom_site_aniso_U_13
_atom_site_aniso_U_23
Sn1 0.0750(3) 0.02256(16) 0.02323(16) 0.00466(17) 0.00409(16) 0.00756(12)
Cl2 0.1091(10) 0.0438(5) 0.0264(4) 0.0154(6) 0.0077(5) 0.0086(4)
Cl1B 0.064(3) 0.046(2) 0.0547(17) -0.0007(15) -0.0018(17) 0.0211(17)
Cl3B 0.067(4) 0.051(3) 0.056(2) 0.025(2) -0.004(2) 0.019(2)
Cl1A 0.072(3) 0.0429(19) 0.0492(14) 0.0061(14) 0.0161(18) 0.0157(13)
Cl3A 0.111(3) 0.0488(14) 0.0504(13) 0.0290(14) 0.0200(16) 0.0222(12)
C3 0.041(10) 0.040(8) 0.038(3) 0.018(7) 0.013(5) 0.018(4)
C4 0.057(5) 0.041(4) 0.033(3) 0.014(4) 0.012(3) 0.013(3)
C5 0.058(6) 0.048(5) 0.073(6) 0.019(5) 0.020(5) 0.017(4)
N1 0.096(9) 0.065(6) 0.116(9) 0.038(6) 0.054(8) 0.064(7)
C1 0.137(12) 0.087(9) 0.092(9) 0.067(10) 0.081(8) 0.058(8)
C2 0.083(7) 0.075(6) 0.039(4) 0.053(6) 0.023(4) 0.017(4)
C6 0.049(6) 0.045(4) 0.064(6) 0.019(4) 0.018(5) 0.020(4)
N2 0.120(10) 0.042(4) 0.094(8) 0.009(6) 0.017(7) 0.005(5)
N3 0.094(9) 0.045(6) 0.092(9) -0.005(6) -0.006(7) 0.037(6)
O1WA 0.094(6) 0.049(4) 0.053(4) 0.014(4) 0.029(4) 0.023(3)
O1WB 0.133(8) 0.045(4) 0.044(4) -0.006(5) -0.005(5) 0.018(3)

loop_
_atom_type_symbol
_atom_type_description
_atom_type_scat_dispersion_real
_atom_type_scat_dispersion_imag
_atom_type_scat_source
C C 0.0033 0.0016 'International Tables Vol C Tables 4.2.6.8 and 6.1.1.4'
H H 0.0000 0.0000 'International Tables Vol C Tables 4.2.6.8 and 6.1.1.4'
Cl Cl 0.1484 0.1585 'International Tables Vol C Tables 4.2.6.8 and 6.1.1.4'
N N 0.0061 0.0033 'International Tables Vol C Tables 4.2.6.8 and 6.1.1.4'
O O 0.0106 0.0060 'International Tables Vol C Tables 4.2.6.8 and 6.1.1.4'
Sn Sn -0.6537 1.4246 'International Tables Vol C Tables 4.2.6.8 and 6.1.1.4'

loop_
_geom_angle_atom_site_label_1
_geom_angle_atom_site_label_2
_geom_angle_atom_site_label_3
_geom_angle_site_symmetry_1
_geom_angle_site_symmetry_3
_geom_angle
_geom_angle_publ_flag
Cl2 Sn1 Cl2 . 2_566 180.0 ?
Cl2 Sn1 Cl3B . 2_566 87.17(16) ?
Cl2 Sn1 Cl3B 2_566 2_566 92.83(16) ?
Cl2 Sn1 Cl3B . . 92.83(16) ?
Cl2 Sn1 Cl3B 2_566 . 87.17(16) ?
Cl2 Sn1 Cl1A 2_566 . 90.98(14) ?
Cl2 Sn1 Cl1A . . 89.02(14) ?
Cl2 Sn1 Cl1A . 2_566 90.98(14) ?
Cl2 Sn1 Cl1A 2_566 2_566 89.02(14) ?
Cl1B Sn1 Cl2 . 2_566 89.79(15) ?
Cl1B Sn1 Cl2 . . 90.21(15) ?
Cl1B Sn1 Cl2 2_566 . 89.79(15) ?
Cl1B Sn1 Cl2 2_566 2_566 90.21(15) ?
Cl1B Sn1 Cl1B 2_566 . 180.0 ?
Cl1B Sn1 Cl3B . . 87.92(17) ?
Cl1B Sn1 Cl3B 2_566 . 92.08(17) ?
Cl1B Sn1 Cl3B 2_566 2_566 87.92(17) ?
Cl1B Sn1 Cl3B . 2_566 92.08(17) ?
Cl1B Sn1 Cl1A . 2_566 166.23(14) ?
Cl1B Sn1 Cl1A 2_566 2_566 13.77(14) ?
Cl1B Sn1 Cl3A 2_566 2_566 101.89(14) ?
Cl1B Sn1 Cl3A . 2_566 78.11(14) ?
Cl3B Sn1 Cl3B . 2_566 180.0 ?
Cl3B Sn1 Cl1A . 2_566 105.72(16) ?
Cl3B Sn1 Cl1A 2_566 2_566 74.28(16) ?
Cl3A Sn1 Cl2 . . 89.55(8) ?
Cl3A Sn1 Cl2 2_566 . 90.45(8) ?
Cl3A Sn1 Cl1A . . 88.16(12) ?
Cl3A Sn1 Cl1A 2_566 . 91.84(12) ?
Cl3A Sn1 Cl3A 2_566 . 180.0 ?
C4 C3 C6 . . 123.3(12) ?
C2 C3 C4 . . 119.7(15) ?
C2 C3 C6 . . 117.0(12) ?
C5 C4 C3 . . 120.1(10) ?
N1 C5 C4 . . 120.0(9) ?
C5 N1 C1 . . 121.3(9) ?
N1 C1 C2 . . 119.2(10) ?
C3 C2 C1 . . 119.5(11) ?
N2 C6 C3 . . 116.5(11) ?
N3 C6 C3 . . 118.0(11) ?
N3 C6 N2 . . 125.4(11) ?

loop_
_geom_bond_atom_site_label_1
_geom_bond_atom_site_label_2
_geom_bond_site_symmetry_2
_geom_bond_distance
_geom_bond_publ_flag
Sn1 Cl2 . 2.4470(10) ?
Sn1 Cl2 2_566 2.4470(10) ?
Sn1 Cl1B 2_566 2.371(6) ?
Sn1 Cl1B . 2.371(6) ?
Sn1 Cl3B 2_566 2.451(7) ?
Sn1 Cl3B . 2.451(7) ?
Sn1 Cl1A . 2.475(7) ?
Sn1 Cl1A 2_566 2.475(7) ?
Sn1 Cl3A 2_566 2.402(4) ?
Sn1 Cl3A . 2.402(4) ?
C3 C4 . 1.372(15) ?
C3 C2 . 1.366(15) ?
C3 C6 . 1.48(2) ?
C4 C5 . 1.354(10) ?
C5 N1 . 1.339(11) ?
N1 C1 . 1.358(12) ?
C1 C2 . 1.374(12) ?
C6 N2 . 1.306(14) ?
C6 N3 . 1.226(16) ?

loop_
_geom_hbond_atom_site_label_D
_geom_hbond_atom_site_label_H
_geom_hbond_atom_site_label_A
_geom_hbond_site_symmetry_A
_geom_hbond_distance_DH
_geom_hbond_distance_HA
_geom_hbond_distance_DA
_geom_hbond_angle_DHA
_geom_hbond_publ_flag
N1 H1 O1WA 2_697 0.86 1.96 2.760(15) 154 yes
N1 H1 O1WB 2_697 0.86 1.87 2.649(15) 149 yes
N2 H2A Cl2 2_566 0.86 2.68 3.431(11) 147 yes
N3 H3A O1WA 1_545 0.86 2.13 2.961(16) 162 yes
N3 H3A O1WB 1_545 0.86 1.96 2.795(16) 163 yes
N3 H3B Cl1A 2_677 0.86 2.69 3.093(16) 110 yes
N3 H3B Cl3B 2_677 0.86 2.56 3.420(16) 175 yes
O1WA H1WA Cl2 1_566 0.85 2.77 3.415(8) 134 yes
O1WA H1WB Cl3A 1_576 0.85 2.41 3.154(9) 147 yes
O1WB H1WC Cl1A 1_566 0.85 2.60 3.305(10) 142 yes
O1WB H1WC Cl1B 1_566 0.85 2.36 3.085(10) 144 yes
O1WB H1WC Cl1A 2_687 0.85 2.69 3.251(12) 124 yes
O1WB H1WC Cl1B 2_687 0.85 2.83 3.396(13) 126 yes
C1 H1A Cl3A 2_676 0.93 2.67 3.561(17) 161 yes
C1 H1A Cl3B 2_676 0.93 2.43 3.356(17) 174 yes
C5 H5 Cl1A 2_687 0.93 2.80 3.674(12) 157 yes
C5 H5 Cl1B 2_687 0.93 2.56 3.385(12) 149 yes

loop_
_geom_torsion_atom_site_label_1
_geom_torsion_atom_site_label_2
_geom_torsion_atom_site_label_3
_geom_torsion_atom_site_label_4
_geom_torsion_site_symmetry_1
_geom_torsion_site_symmetry_2
_geom_torsion_site_symmetry_3
_geom_torsion_site_symmetry_4
_geom_torsion
_geom_torsion_publ_flag
C5 N1 C1 C2 . . . . -6(3) no
C1 N1 C5 C4 . . . . 6(2) no
N1 C1 C2 C3 . . . . 2(3) no
C1 C2 C3 C4 . . . . 0(3) no
C1 C2 C3 C6 . . . . 178.1(16) no
C6 C3 C4 C5 . . . . -177.7(14) no
C2 C3 C6 N2 . . . . -42(2) no
C2 C3 C6 N3 . . . . 142.5(16) no
C4 C3 C6 N2 . . . . 135.9(17) no
C4 C3 C6 N3 . . . . -40(3) no
C2 C3 C4 C5 . . . . 0(3) no
C3 C4 C5 N1 . . . . -3(2) no

_cod_database_fobs_code 1566560
